data_7050836
loop_
_publ_author_name
'Anangamohan Panja'
'Nizamuddin Shaikh'
'Pavel Vojt\'i\<sek'
'Song Gao'
'Pradyot Banerjee'

_publ_section_title
;
 Synthesis, crystal structures and magnetic properties of 1D polymeric
 [MnIII(salen)N3] and [MnIII(salen)Ag(CN)2] complexes
;
_journal_issue 8
_journal_name_full 'New J. Chem.'
_journal_page_first 1025
_journal_page_last 1028
_journal_paper_doi 10.1039/b200384h
_journal_volume 26
_journal_year 2002
_chemical_formula_sum 'C72 H56 Ag4 Mn4 N16 O8'
_chemical_formula_weight 1924.57
_space_group_IT_number 14
_symmetry_space_group_name_Hall '-P 2ybc'
_symmetry_space_group_name_H-M 'P 1 21/c 1'
_atom_sites_solution_hydrogens geom
_atom_sites_solution_primary direct
_atom_sites_solution_secondary difmap
_audit_creation_method SHELXL-97
_cell_angle_alpha 90.00
_cell_angle_beta 96.346(5)
_cell_angle_gamma 90.00
_cell_formula_units_Z 1
_cell_length_a 8.148(5)
_cell_length_b 6.509(5)
_cell_length_c 33.158(5)
_cell_measurement_temperature 293(2)
_cell_volume 1747.8(17)
_computing_structure_refinement 'SHELXL-97 (Sheldrick, 1997)'
_computing_structure_solution 'SHELXS-97 (Sheldrick, 1990)'
_diffrn_ambient_temperature 293(2)
_diffrn_measured_fraction_theta_full 0.907
_diffrn_measured_fraction_theta_max 0.907
_diffrn_radiation_monochromator graphite
_diffrn_radiation_source 'fine-focus sealed tube'
_diffrn_radiation_type MoK\a
_diffrn_radiation_wavelength 0.71069
_diffrn_reflns_av_R_equivalents 0.0000
_diffrn_reflns_av_sigmaI/netI 0.0403
_diffrn_reflns_limit_h_max 9
_diffrn_reflns_limit_h_min 0
_diffrn_reflns_limit_k_max 7
_diffrn_reflns_limit_k_min 0
_diffrn_reflns_limit_l_max 38
_diffrn_reflns_limit_l_min -39
_diffrn_reflns_number 2802
_diffrn_reflns_theta_full 25.02
_diffrn_reflns_theta_max 25.02
_diffrn_reflns_theta_min 3.33
_exptl_absorpt_coefficient_mu 1.863
_exptl_crystal_density_diffrn 1.829
_exptl_crystal_density_method 'not measured'
_exptl_crystal_F_000 952
_refine_diff_density_max 0.336
_refine_diff_density_min -0.375
_refine_diff_density_rms 0.068
_refine_ls_extinction_coef 0.0007(6)
_refine_ls_extinction_expression Fc^*^=kFc[1+0.001xFc^2^\l^3^/sin(2\q)]^-1/4^
_refine_ls_extinction_method SHELXL
_refine_ls_goodness_of_fit_ref 1.087
_refine_ls_hydrogen_treatment mixed
_refine_ls_matrix_type full
_refine_ls_number_parameters 292
_refine_ls_number_reflns 2802
_refine_ls_number_restraints 0
_refine_ls_restrained_S_all 1.087
_refine_ls_R_factor_all 0.0490
_refine_ls_R_factor_gt 0.0348
_refine_ls_shift/su_max 0.000
_refine_ls_shift/su_mean 0.000
_refine_ls_structure_factor_coef Fsqd
_refine_ls_weighting_details 'calc w=1/[\s^2^(Fo^2^)+(0.0336P)^2^+2.1469P] where P=(Fo^2^+2Fc^2^)/3'
_refine_ls_weighting_scheme calc
_refine_ls_wR_factor_gt 0.0821
_refine_ls_wR_factor_ref 0.0888
_reflns_number_gt 2292
_reflns_number_total 2802
_reflns_threshold_expression >2sigma(I)
_cod_data_source_file b200384h.txt
_cod_data_source_block ns6end
_cod_depositor_comments
;
The following automatic conversions were performed:
'_atom_site_symetry_multiplicity' tag replaced with
'_atom_site_symmetry_multiplicity'.

Automatic conversion script
Id: cif_correct_tags 1440 2010-10-19 06:21:57Z saulius 
;
_cod_database_code 7050836

loop_
_symmetry_equiv_pos_as_xyz
'x, y, z'
'-x, y+1/2, -z+1/2'
'-x, -y, -z'
'x, -y-1/2, z-1/2'

loop_
_atom_site_label
_atom_site_type_symbol
_atom_site_fract_x
_atom_site_fract_y
_atom_site_fract_z
_atom_site_U_iso_or_equiv
_atom_site_adp_type
_atom_site_occupancy
_atom_site_symmetry_multiplicity
_atom_site_calc_flag
_atom_site_refinement_flags
_atom_site_disorder_assembly
_atom_site_disorder_group
Mn Mn 0.21823(7) 0.49196(7) 0.125904(19) 0.0336(2) Uani 1 1 d . . .
O1 O 0.3258(3) 0.6556(4) 0.16774(9) 0.0400(7) Uani 1 1 d . . .
O2 O 0.2473(4) 0.6829(4) 0.08499(9) 0.0452(7) Uani 1 1 d . . .
N1 N 0.1666(4) 0.2780(4) 0.16525(11) 0.0357(8) Uani 1 1 d . . .
N2 N 0.1081(4) 0.2947(4) 0.08577(12) 0.0376(8) Uani 1 1 d . . .
C1 C 0.2982(5) 0.6556(5) 0.20603(14) 0.0380(10) Uani 1 1 d . . .
C2 C 0.3551(5) 0.8232(6) 0.23095(16) 0.0463(11) Uani 1 1 d . . .
C3 C 0.3277(6) 0.8336(8) 0.27059(17) 0.0536(12) Uani 1 1 d . . .
C4 C 0.2455(6) 0.6782(8) 0.28846(18) 0.0586(13) Uani 1 1 d . . .
C5 C 0.1940(6) 0.5097(7) 0.26561(16) 0.0502(12) Uani 1 1 d . . .
C6 C 0.2186(5) 0.4929(6) 0.22456(13) 0.0383(9) Uani 1 1 d . . .
C7 C 0.1653(5) 0.3083(6) 0.20312(15) 0.0390(10) Uani 1 1 d . . .
C8 C 0.1133(6) 0.0826(6) 0.14559(16) 0.0427(11) Uani 1 1 d . . .
C9 C 0.0185(6) 0.1314(7) 0.10492(17) 0.0480(12) Uani 1 1 d . . .
C10 C 0.1208(5) 0.2980(6) 0.04783(15) 0.0415(10) Uani 1 1 d . . .
C11 C 0.2034(5) 0.4560(6) 0.02718(13) 0.0401(10) Uani 1 1 d . . .
C12 C 0.2239(6) 0.4275(8) -0.01396(16) 0.0536(12) Uani 1 1 d . . .
C13 C 0.2964(6) 0.5743(9) -0.03570(19) 0.0616(14) Uani 1 1 d . . .
C14 C 0.3450(6) 0.7569(9) -0.01702(17) 0.0608(14) Uani 1 1 d . . .
C15 C 0.3254(6) 0.7926(7) 0.02300(16) 0.0511(12) Uani 1 1 d . . .
C16 C 0.2586(5) 0.6415(6) 0.04655(14) 0.0393(10) Uani 1 1 d . . .
N99 N 0.4490(4) 0.3056(6) 0.11680(12) 0.0508(10) Uani 1 1 d . . .
C99 C 0.5044(5) 0.1461(7) 0.11810(15) 0.0483(11) Uani 1 1 d . . .
Ag Ag 0.62297(5) -0.13411(5) 0.126100(13) 0.0633(2) Uani 1 1 d . . .
C98 C -0.1740(6) 0.6729(6) 0.13310(16) 0.0509(12) Uani 1 1 d . . .
N98 N -0.0455(4) 0.6069(5) 0.13435(13) 0.0496(10) Uani 1 1 d . . .
H91 H -0.087(6) 0.181(6) 0.1077(13) 0.044(12) Uiso 1 1 d . . .
H81 H 0.045(5) 0.015(6) 0.1609(13) 0.038(11) Uiso 1 1 d . . .
H10 H 0.061(5) 0.189(6) 0.0302(14) 0.043(11) Uiso 1 1 d . . .
H7 H 0.136(5) 0.201(7) 0.2199(13) 0.043(11) Uiso 1 1 d . . .
H4 H 0.227(5) 0.691(7) 0.3154(16) 0.051(13) Uiso 1 1 d . . .
H82 H 0.212(5) -0.003(6) 0.1399(14) 0.052(12) Uiso 1 1 d . . .
H2 H 0.411(4) 0.919(6) 0.2188(11) 0.025(9) Uiso 1 1 d . . .
H14 H 0.396(7) 0.846(8) -0.0331(17) 0.076(17) Uiso 1 1 d . . .
H3 H 0.365(5) 0.948(7) 0.2843(14) 0.047(12) Uiso 1 1 d . . .
H12 H 0.191(6) 0.296(8) -0.0243(15) 0.062(14) Uiso 1 1 d . . .
H15 H 0.357(5) 0.914(7) 0.0365(14) 0.043(12) Uiso 1 1 d . . .
H5 H 0.149(5) 0.406(7) 0.2776(14) 0.048(13) Uiso 1 1 d . . .
H13 H 0.311(6) 0.532(7) -0.0603(17) 0.056(15) Uiso 1 1 d . . .
H92 H 0.007(5) 0.015(7) 0.0871(14) 0.048(12) Uiso 1 1 d . . .

loop_
_atom_site_aniso_label
_atom_site_aniso_U_11
_atom_site_aniso_U_22
_atom_site_aniso_U_33
_atom_site_aniso_U_23
_atom_site_aniso_U_13
_atom_site_aniso_U_12
Mn 0.0399(4) 0.0215(3) 0.0399(4) 0.0013(2) 0.0067(3) 0.0012(2)
O1 0.0489(16) 0.0314(14) 0.040(2) -0.0017(12) 0.0054(14) -0.0050(11)
O2 0.0683(19) 0.0275(13) 0.041(2) 0.0018(12) 0.0097(15) -0.0023(12)
N1 0.0380(18) 0.0233(15) 0.047(3) 0.0025(14) 0.0091(17) 0.0007(12)
N2 0.0370(18) 0.0286(16) 0.048(3) -0.0018(15) 0.0072(17) 0.0015(13)
C1 0.034(2) 0.034(2) 0.045(3) -0.0010(18) 0.001(2) 0.0075(15)
C2 0.044(2) 0.040(2) 0.054(4) -0.004(2) 0.004(2) -0.0051(18)
C3 0.050(3) 0.055(3) 0.054(4) -0.010(2) -0.003(3) -0.002(2)
C4 0.053(3) 0.079(4) 0.045(4) -0.008(3) 0.008(3) -0.001(2)
C5 0.042(2) 0.058(3) 0.050(3) 0.006(2) 0.008(2) 0.000(2)
C6 0.035(2) 0.041(2) 0.039(3) 0.0023(18) 0.0043(19) 0.0032(16)
C7 0.036(2) 0.031(2) 0.051(3) 0.011(2) 0.010(2) 0.0039(16)
C8 0.049(3) 0.0239(19) 0.057(4) -0.0007(19) 0.014(2) -0.0024(17)
C9 0.053(3) 0.033(2) 0.059(4) -0.002(2) 0.009(3) -0.0077(19)
C10 0.040(2) 0.037(2) 0.047(3) -0.005(2) 0.003(2) 0.0015(17)
C11 0.036(2) 0.045(2) 0.039(3) -0.0007(19) 0.003(2) 0.0050(17)
C12 0.046(3) 0.058(3) 0.056(4) -0.006(2) 0.003(2) 0.000(2)
C13 0.052(3) 0.087(4) 0.047(4) -0.004(3) 0.011(3) -0.002(3)
C14 0.054(3) 0.075(4) 0.055(4) 0.014(3) 0.013(3) -0.011(2)
C15 0.055(3) 0.049(3) 0.049(4) 0.007(2) 0.007(2) -0.009(2)
C16 0.037(2) 0.039(2) 0.042(3) 0.0052(19) 0.003(2) 0.0063(16)
N99 0.042(2) 0.047(2) 0.065(3) -0.0011(18) 0.0116(19) 0.0113(17)
C99 0.035(2) 0.059(3) 0.051(3) -0.003(2) 0.008(2) 0.006(2)
Ag 0.0542(3) 0.0552(3) 0.0793(4) -0.00682(19) 0.0019(2) 0.02362(16)
C98 0.049(3) 0.038(2) 0.065(4) -0.006(2) 0.004(2) 0.0037(19)
N98 0.041(2) 0.0382(19) 0.070(3) -0.0043(17) 0.0046(19) 0.0097(15)

loop_
_atom_type_symbol
_atom_type_description
_atom_type_scat_dispersion_real
_atom_type_scat_dispersion_imag
_atom_type_scat_source
C C 0.0033 0.0016 'International Tables Vol C Tables 4.2.6.8 and 6.1.1.4'
Ag Ag -0.8971 1.1015 'International Tables Vol C Tables 4.2.6.8 and 6.1.1.4'
Mn Mn 0.3368 0.7283 'International Tables Vol C Tables 4.2.6.8 and 6.1.1.4'
N N 0.0061 0.0033 'International Tables Vol C Tables 4.2.6.8 and 6.1.1.4'
O O 0.0106 0.0060 'International Tables Vol C Tables 4.2.6.8 and 6.1.1.4'
H H 0.0000 0.0000 'International Tables Vol C Tables 4.2.6.8 and 6.1.1.4'

loop_
_geom_angle_atom_site_label_1
_geom_angle_atom_site_label_2
_geom_angle_atom_site_label_3
_geom_angle
_geom_angle_site_symmetry_1
_geom_angle_site_symmetry_3
_geom_angle_publ_flag
O2 Mn O1 94.14(13) . . ?
O2 Mn N1 173.74(14) . . ?
O1 Mn N1 91.59(14) . . ?
O2 Mn N2 91.58(14) . . ?
O1 Mn N2 174.01(13) . . ?
N1 Mn N2 82.77(15) . . ?
O2 Mn N99 94.84(14) . . ?
O1 Mn N99 94.28(14) . . ?
N1 Mn N99 87.23(13) . . ?
N2 Mn N99 83.46(14) . . ?
O2 Mn N98 93.82(13) . . ?
O1 Mn N98 95.19(13) . . ?
N1 Mn N98 83.14(13) . . ?
N2 Mn N98 86.19(13) . . ?
N99 Mn N98 166.67(13) . . ?
C1 O1 Mn 126.6(2) . . ?
C16 O2 Mn 126.4(2) . . ?
C7 N1 C8 122.4(3) . . ?
C7 N1 Mn 124.5(3) . . ?
C8 N1 Mn 112.9(3) . . ?
C10 N2 C9 122.4(4) . . ?
C10 N2 Mn 124.7(3) . . ?
C9 N2 Mn 112.7(3) . . ?
O1 C1 C2 119.0(4) . . ?
O1 C1 C6 123.7(4) . . ?
C2 C1 C6 117.3(4) . . ?
C3 C2 C1 121.7(4) . . ?
C3 C2 H2 123(2) . . ?
C1 C2 H2 115(2) . . ?
C2 C3 C4 121.2(5) . . ?
C2 C3 H3 116(3) . . ?
C4 C3 H3 123(3) . . ?
C5 C4 C3 118.8(5) . . ?
C5 C4 H4 122(3) . . ?
C3 C4 H4 119(3) . . ?
C4 C5 C6 122.0(5) . . ?
C4 C5 H5 118(3) . . ?
C6 C5 H5 119(3) . . ?
C5 C6 C1 118.9(4) . . ?
C5 C6 C7 118.5(4) . . ?
C1 C6 C7 122.6(4) . . ?
N1 C7 C6 125.6(4) . . ?
N1 C7 H7 120(3) . . ?
C6 C7 H7 114(3) . . ?
N1 C8 C9 108.0(3) . . ?
N1 C8 H81 110(2) . . ?
C9 C8 H81 109(3) . . ?
N1 C8 H82 111(2) . . ?
C9 C8 H82 107(3) . . ?
H81 C8 H82 113(3) . . ?
N2 C9 C8 107.9(4) . . ?
N2 C9 H91 107(3) . . ?
C8 C9 H91 112(3) . . ?
N2 C9 H92 109(3) . . ?
C8 C9 H92 113(3) . . ?
H91 C9 H92 108(4) . . ?
N2 C10 C11 125.0(4) . . ?
N2 C10 H10 118(2) . . ?
C11 C10 H10 117(2) . . ?
C12 C11 C16 119.1(4) . . ?
C12 C11 C10 118.6(4) . . ?
C16 C11 C10 122.2(4) . . ?
C13 C12 C11 121.6(5) . . ?
C13 C12 H12 124(3) . . ?
C11 C12 H12 114(3) . . ?
C12 C13 C14 119.0(5) . . ?
C12 C13 H13 112(3) . . ?
C14 C13 H13 129(3) . . ?
C15 C14 C13 121.4(5) . . ?
C15 C14 H14 124(3) . . ?
C13 C14 H14 114(3) . . ?
C14 C15 C16 120.9(5) . . ?
C14 C15 H15 123(3) . . ?
C16 C15 H15 116(3) . . ?
O2 C16 C15 117.9(4) . . ?
O2 C16 C11 124.1(4) . . ?
C15 C16 C11 117.9(4) . . ?
C99 N99 Mn 144.4(3) . . ?
N99 C99 Ag 173.5(4) . . ?
C99 Ag C98 154.99(17) . 1_645 ?
N98 C98 Ag 164.2(4) . 1_465 ?
C98 N98 Mn 170.4(4) . . ?

loop_
_geom_bond_atom_site_label_1
_geom_bond_atom_site_label_2
_geom_bond_distance
_geom_bond_site_symmetry_2
_geom_bond_publ_flag
Mn O2 1.874(3) . ?
Mn O1 1.886(3) . ?
Mn N1 1.985(3) . ?
Mn N2 1.990(4) . ?
Mn N99 2.285(4) . ?
Mn N98 2.322(4) . ?
O1 C1 1.314(5) . ?
O2 C16 1.316(5) . ?
N1 C7 1.272(5) . ?
N1 C8 1.473(5) . ?
N2 C10 1.274(5) . ?
N2 C9 1.472(5) . ?
C1 C2 1.415(6) . ?
C1 C6 1.417(5) . ?
C2 C3 1.359(7) . ?
C2 H2 0.89(4) . ?
C3 C4 1.382(7) . ?
C3 H3 0.91(5) . ?
C4 C5 1.372(7) . ?
C4 H4 0.93(5) . ?
C5 C6 1.402(6) . ?
C5 H5 0.88(4) . ?
C6 C7 1.439(6) . ?
C7 H7 0.94(4) . ?
C8 C9 1.512(7) . ?
C8 H81 0.91(4) . ?
C8 H82 1.02(4) . ?
C9 H91 0.93(4) . ?
C9 H92 0.96(5) . ?
C10 C11 1.443(6) . ?
C10 H10 1.01(4) . ?
C11 C12 1.405(7) . ?
C11 C16 1.417(6) . ?
C12 C13 1.369(7) . ?
C12 H12 0.95(5) . ?
C13 C14 1.378(8) . ?
C13 H13 0.88(5) . ?
C14 C15 1.374(7) . ?
C14 H14 0.92(6) . ?
C15 C16 1.403(6) . ?
C15 H15 0.93(4) . ?
N99 C99 1.131(5) . ?
C99 Ag 2.067(5) . ?
Ag C98 2.069(5) 1_645 ?
C98 N98 1.128(5) . ?
C98 Ag 2.069(5) 1_465 ?
